data_1001689
loop_
_publ_author_name
'Mouron, P'
'Choisnet, J'

_publ_section_title
;
A new ordered solid solution with a bixbyite structure: The compounds
Cu2+x Ti2-x Fe2-x Sbx O9 (0< x < 1.4)
;
_journal_coden_ASTM MRBUAC
_journal_name_full 'Materials Research Bulletin'
_journal_page_first 1355
_journal_page_last 1362
_journal_paper_doi 10.1016/0025-5408(87)90300-X
_journal_volume 22
_journal_year 1987
_chemical_formula_structural 'Cu3 Ti0.96 Fe0.98 Sb O9.12'
_chemical_formula_sum 'Cu3 Fe0.98 O9.12 Sb Ti0.96'
_chemical_name_systematic
;
Copper titanium iron(III) antimony oxide (3/0.96/0.98/1/9.12)
;
_space_group_IT_number 206
_symmetry_cell_setting cubic
_symmetry_Int_Tables_number 206
_symmetry_space_group_name_Hall '-I 2b 2c 3'
_symmetry_space_group_name_H-M 'I a -3'
_cell_angle_alpha 90
_cell_angle_beta 90
_cell_angle_gamma 90
_cell_formula_units_Z 1
_cell_length_a 9.5219(3)
_cell_length_b 9.5219(3)
_cell_length_c 9.5219(3)
_cell_volume 863.3
_cod_original_formula_sum 'Cu3 Fe.98 O9.12 Sb Ti.96'
_cod_database_code 1001689

loop_
_symmetry_equiv_pos_as_xyz
x,y,z
x,-y,1/2-z
1/2-x,y,-z
-x,1/2-y,z
y,z,x
-y,1/2-z,x
y,-z,1/2-x
1/2-y,z,-x
z,x,y
1/2-z,x,-y
-z,1/2-x,y
z,-x,1/2-y
-x,-y,-z
-x,y,1/2+z
1/2+x,-y,z
x,1/2+y,-z
-y,-z,-x
y,1/2+z,-x
-y,z,1/2+x
1/2+y,-z,x
-z,-x,-y
1/2+z,-x,y
z,1/2+x,-y
-z,x,1/2+y
1/2+x,1/2+y,1/2+z
1/2+x,1/2-y,-z
-x,1/2+y,1/2-z
1/2-x,-y,1/2+z
1/2+y,1/2+z,1/2+x
1/2-y,-z,1/2+x
1/2+y,1/2-z,-x
-y,1/2+z,1/2-x
1/2+z,1/2+x,1/2+y
-z,1/2+x,1/2-y
1/2-z,-x,1/2+y
1/2+z,1/2-x,-y
1/2-x,1/2-y,1/2-z
1/2-x,1/2+y,z
x,1/2-y,1/2+z
1/2+x,y,1/2-z
1/2-y,1/2-z,1/2-x
1/2+y,z,1/2-x
1/2-y,1/2+z,x
y,1/2-z,1/2+x
1/2-z,1/2-x,1/2-y
z,1/2-x,1/2+y
1/2+z,x,1/2-y
1/2-z,1/2+x,y

loop_
_atom_site_label
_atom_site_type_symbol
_atom_site_symmetry_multiplicity
_atom_site_Wyckoff_symbol
_atom_site_fract_x
_atom_site_fract_y
_atom_site_fract_z
_atom_site_occupancy
_atom_site_attached_hydrogens
_atom_site_calc_flag
Sb1 Sb5+ 8 b 0.25 0.25 0.25 0.125 0 d
Fe1 Fe3+ 8 b 0.25 0.25 0.25 0.0625 0 d
Cu1 Cu2+ 24 d -0.0339(5) 0. 0.25 0.125 0 d
Ti1 Ti4+ 24 d -0.0339(5) 0. 0.25 0.04 0 d
Fe2 Fe3+ 24 d -0.0339(5) 0. 0.25 0.02 0 d
O1 O2- 48 e 0.377(1) 0.174(1) 0.396(1) 0.19 0 d

loop_
_atom_type_symbol
_atom_type_oxidation_number
Sb5+ 5.000
Fe3+ 3.000
Cu2+ 2.153
Ti4+ 4.000
O2- -2.000
